data_4501591
loop_
_publ_author_name
'Ma, Lu-Fang'
'Li, Cheng-Peng'
'Wang, Li-Ya'
'Du, Miao'

_publ_section_title
;
 Zn(II) and Cd(II) Coordination Polymers Assembled from a Versatile Tecton
 5-Nitro-1,2,3-benzenetricarboxylic Acid andN,N&#x2032;-Donor Ancillary
 Coligands
;
_journal_issue 6
_journal_name_full 'Crystal Growth &amp; Design'
_journal_page_first 2641
_journal_paper_doi 10.1021/cg100139p
_journal_volume 10
_journal_year 2010
_chemical_formula_sum 'C19 H13 N3 O9 Zn'
_chemical_formula_weight 492.69
_chemical_name_systematic
;

 ?

;
_space_group_IT_number 15
_symmetry_cell_setting monoclinic
_symmetry_space_group_name_Hall '-C 2yc'
_symmetry_space_group_name_H-M 'C 1 2/c 1'
_atom_sites_solution_hydrogens geom
_atom_sites_solution_primary direct
_atom_sites_solution_secondary difmap
_audit_creation_method SHELXL-97
_cell_angle_alpha 90.00
_cell_angle_beta 101.5410(10)
_cell_angle_gamma 90.00
_cell_formula_units_Z 8
_cell_length_a 26.386(2)
_cell_length_b 9.7824(9)
_cell_length_c 14.8774(14)
_cell_measurement_reflns_used 4764
_cell_measurement_temperature 296(2)
_cell_measurement_theta_max 26.87
_cell_measurement_theta_min 2.54
_cell_volume 3762.5(6)
_computing_cell_refinement 'Bruker SMART'
_computing_data_collection 'Bruker SMART'
_computing_data_reduction 'Bruker SAINT'
_computing_molecular_graphics 'Bruker SHELXTL'
_computing_publication_material 'Bruker SHELXTL'
_computing_structure_refinement 'SHELXL-97 (Sheldrick, 1997)'
_computing_structure_solution 'SHELXS-97 (Sheldrick, 1990)'
_diffrn_ambient_temperature 296(2)
_diffrn_measured_fraction_theta_full 0.999
_diffrn_measured_fraction_theta_max 0.999
_diffrn_measurement_device_type 'CCD area detector'
_diffrn_measurement_method 'phi and omega scans'
_diffrn_radiation_monochromator graphite
_diffrn_radiation_source 'fine-focus sealed tube'
_diffrn_radiation_type MoK\a
_diffrn_radiation_wavelength 0.71073
_diffrn_reflns_av_R_equivalents 0.0211
_diffrn_reflns_av_sigmaI/netI 0.0211
_diffrn_reflns_limit_h_max 31
_diffrn_reflns_limit_h_min -31
_diffrn_reflns_limit_k_max 11
_diffrn_reflns_limit_k_min -11
_diffrn_reflns_limit_l_max 17
_diffrn_reflns_limit_l_min -18
_diffrn_reflns_number 11540
_diffrn_reflns_theta_full 25.50
_diffrn_reflns_theta_max 25.50
_diffrn_reflns_theta_min 2.54
_exptl_absorpt_coefficient_mu 1.369
_exptl_absorpt_correction_T_max 0.7427
_exptl_absorpt_correction_T_min 0.5867
_exptl_absorpt_correction_type none
_exptl_crystal_colour colorless
_exptl_crystal_density_diffrn 1.740
_exptl_crystal_density_method 'not measured'
_exptl_crystal_description block
_exptl_crystal_F_000 2000
_exptl_crystal_size_max 0.44
_exptl_crystal_size_mid 0.26
_exptl_crystal_size_min 0.23
_refine_diff_density_max 0.597
_refine_diff_density_min -0.373
_refine_diff_density_rms 0.050
_refine_ls_extinction_method none
_refine_ls_goodness_of_fit_ref 1.001
_refine_ls_hydrogen_treatment mixed
_refine_ls_matrix_type full
_refine_ls_number_parameters 297
_refine_ls_number_reflns 3488
_refine_ls_number_restraints 0
_refine_ls_restrained_S_all 1.001
_refine_ls_R_factor_all 0.0340
_refine_ls_R_factor_gt 0.0276
_refine_ls_shift/su_max 0.001
_refine_ls_shift/su_mean 0.000
_refine_ls_structure_factor_coef Fsqd
_refine_ls_weighting_details 'calc w=1/[\s^2^(Fo^2^)+(0.0422P)^2^+3.5255P] where P=(Fo^2^+2Fc^2^)/3'
_refine_ls_weighting_scheme calc
_refine_ls_wR_factor_gt 0.0705
_refine_ls_wR_factor_ref 0.0748
_reflns_number_gt 3044
_reflns_number_total 3488
_reflns_threshold_expression >2sigma(I)
_cod_data_source_file cg100139p_si_002.cif
_cod_data_source_block b
_cod_depositor_comments
;
The following automatic conversions were performed:

'_symmetry_cell_setting' value 'Monoclinic' changed to 'monoclinic'
according to /home/saulius/struct/CIF-dictionaries/cif_core.dic
dictionary named 'cif_core.dic' version 2.4.2 from 2011-04-26.

Automatic conversion script
Id: cif_fix_values 1715 2011-07-08 13:25:40Z adriana 
;
_cod_original_sg_symbol_H-M C2/c
_cod_database_code 4501591

loop_
_symmetry_equiv_pos_as_xyz
'x, y, z'
'-x, y, -z+1/2'
'x+1/2, y+1/2, z'
'-x+1/2, y+1/2, -z+1/2'
'-x, -y, -z'
'x, -y, z-1/2'
'-x+1/2, -y+1/2, -z'
'x+1/2, -y+1/2, z-1/2'

loop_
_atom_site_label
_atom_site_type_symbol
_atom_site_fract_x
_atom_site_fract_y
_atom_site_fract_z
_atom_site_U_iso_or_equiv
_atom_site_adp_type
_atom_site_occupancy
_atom_site_symmetry_multiplicity
_atom_site_calc_flag
_atom_site_refinement_flags
Zn1 Zn 0.874315(9) 0.14637(2) 0.299235(16) 0.02948(10) Uani 1 1 d .
O1 O 0.90714(6) 0.34407(18) 0.44283(12) 0.0466(4) Uani 1 1 d .
O2 O 0.83425(6) 0.23968(16) 0.37901(10) 0.0368(4) Uani 1 1 d .
O3 O 0.93587(7) 0.45923(18) 0.62918(12) 0.0480(4) Uani 1 1 d .
H3 H 0.9670 0.4753 0.6374 0.072 Uiso 1 1 d R
O4 O 0.92998(7) 0.6307(2) 0.52820(13) 0.0533(5) Uani 1 1 d .
O5 O 0.66366(6) 0.5677(2) 0.51459(12) 0.0509(5) Uani 1 1 d .
O6 O 0.66995(6) 0.39093(19) 0.42976(11) 0.0450(4) Uani 1 1 d .
O7 O 0.88696(7) 0.69720(17) 0.70792(11) 0.0441(4) Uani 1 1 d .
O8 O 0.81391(7) 0.80924(16) 0.67082(11) 0.0440(4) Uani 1 1 d .
N1 N 0.68888(7) 0.4841(2) 0.48109(12) 0.0350(4) Uani 1 1 d .
N2 N 0.85196(7) -0.05594(18) 0.28799(11) 0.0305(4) Uani 1 1 d .
N3 N 0.94486(7) 0.05480(18) 0.34403(12) 0.0327(4) Uani 1 1 d .
C1 C 0.82898(8) 0.4190(2) 0.48380(13) 0.0263(4) Uani 1 1 d .
C2 C 0.85263(8) 0.5186(2) 0.54660(13) 0.0275(4) Uani 1 1 d .
C3 C 0.82144(8) 0.6067(2) 0.58643(14) 0.0287(4) Uani 1 1 d .
C4 C 0.76787(8) 0.5973(2) 0.56268(14) 0.0301(5) Uani 1 1 d .
H4 H 0.7472 0.6591 0.5863 0.036 Uiso 1 1 calc R
C5 C 0.74577(8) 0.4956(2) 0.50385(14) 0.0279(4) Uani 1 1 d .
C6 C 0.77546(8) 0.4056(2) 0.46434(13) 0.0276(4) Uani 1 1 d .
H6 H 0.7598 0.3370 0.4252 0.033 Uiso 1 1 calc R
C7 C 0.86005(9) 0.3283(2) 0.43268(14) 0.0299(5) Uani 1 1 d .
C8 C 0.91086(9) 0.5425(2) 0.56564(15) 0.0372(5) Uani 1 1 d .
C9 C 0.84243(9) 0.7125(2) 0.65830(14) 0.0331(5) Uani 1 1 d .
C10 C 0.99072(10) 0.1166(3) 0.36965(18) 0.0437(6) Uani 1 1 d .
H10 H 0.9920 0.2116 0.3680 0.052 Uiso 1 1 calc R
C11 C 1.03609(10) 0.0454(3) 0.39830(18) 0.0487(6) Uani 1 1 d .
H11 H 1.0674 0.0910 0.4155 0.058 Uiso 1 1 calc R
C12 C 1.03384(10) -0.0952(3) 0.4009(2) 0.0525(7) Uani 1 1 d .
H12 H 1.0639 -0.1460 0.4197 0.063 Uiso 1 1 calc R
C13 C 0.98709(10) -0.1594(3) 0.3756(2) 0.0485(6) Uani 1 1 d .
H13 H 0.9852 -0.2543 0.3780 0.058 Uiso 1 1 calc R
C14 C 0.94268(8) -0.0835(2) 0.34640(14) 0.0325(5) Uani 1 1 d .
C15 C 0.89084(9) -0.1443(2) 0.31554(15) 0.0335(5) Uani 1 1 d .
C16 C 0.88131(11) -0.2841(3) 0.3144(2) 0.0542(7) Uani 1 1 d .
H16 H 0.9082 -0.3452 0.3345 0.065 Uiso 1 1 calc R
C17 C 0.83180(12) -0.3315(3) 0.2832(2) 0.0546(7) Uani 1 1 d .
H17 H 0.8251 -0.4249 0.2812 0.066 Uiso 1 1 calc R
C18 C 0.79239(10) -0.2403(3) 0.25524(16) 0.0443(6) Uani 1 1 d .
H18 H 0.7586 -0.2703 0.2345 0.053 Uiso 1 1 calc R
C19 C 0.80418(9) -0.1033(3) 0.25859(15) 0.0388(5) Uani 1 1 d .
H19 H 0.7776 -0.0409 0.2395 0.047 Uiso 1 1 calc R
O9 O 1.03417(7) 0.5316(2) 0.66714(17) 0.0491(5) Uani 1 1 d .
H1W H 1.0486(16) 0.550(4) 0.717(3) 0.100(16) Uiso 1 1 d .
H2W H 1.0492(16) 0.559(4) 0.630(3) 0.092(14) Uiso 1 1 d .

loop_
_atom_site_aniso_label
_atom_site_aniso_U_11
_atom_site_aniso_U_22
_atom_site_aniso_U_33
_atom_site_aniso_U_23
_atom_site_aniso_U_13
_atom_site_aniso_U_12
Zn1 0.03227(16) 0.02686(15) 0.02866(15) 0.00159(9) 0.00451(10) 0.00956(10)
O1 0.0294(9) 0.0578(11) 0.0542(11) -0.0136(8) 0.0118(8) 0.0036(8)
O2 0.0360(9) 0.0361(8) 0.0381(8) -0.0118(7) 0.0069(7) 0.0058(7)
O3 0.0339(9) 0.0566(11) 0.0493(10) 0.0000(8) -0.0017(8) 0.0064(8)
O4 0.0408(10) 0.0596(12) 0.0605(12) 0.0024(9) 0.0128(9) -0.0170(9)
O5 0.0314(9) 0.0722(13) 0.0504(10) -0.0130(9) 0.0110(8) 0.0124(9)
O6 0.0324(9) 0.0579(11) 0.0437(9) -0.0097(8) 0.0054(7) -0.0100(8)
O7 0.0416(10) 0.0448(10) 0.0420(9) -0.0137(8) -0.0009(8) -0.0044(8)
O8 0.0568(11) 0.0317(8) 0.0430(9) -0.0119(7) 0.0092(8) 0.0014(8)
N1 0.0283(10) 0.0484(12) 0.0284(9) 0.0006(8) 0.0060(8) 0.0013(9)
N2 0.0333(10) 0.0312(10) 0.0263(9) -0.0007(7) 0.0041(7) 0.0070(8)
N3 0.0328(10) 0.0291(10) 0.0356(10) 0.0029(8) 0.0050(8) 0.0070(8)
C1 0.0270(11) 0.0260(10) 0.0252(10) -0.0015(8) 0.0039(8) 0.0025(8)
C2 0.0302(11) 0.0262(10) 0.0250(10) 0.0004(8) 0.0033(8) 0.0013(8)
C3 0.0346(12) 0.0257(10) 0.0251(10) -0.0016(8) 0.0043(9) 0.0002(9)
C4 0.0316(12) 0.0302(11) 0.0292(11) -0.0030(8) 0.0079(9) 0.0050(9)
C5 0.0235(10) 0.0314(11) 0.0278(10) 0.0002(8) 0.0028(8) 0.0014(9)
C6 0.0289(11) 0.0278(10) 0.0252(10) -0.0032(8) 0.0029(8) -0.0018(9)
C7 0.0337(13) 0.0285(11) 0.0267(10) -0.0005(8) 0.0044(9) 0.0075(9)
C8 0.0333(12) 0.0414(13) 0.0343(12) -0.0091(10) 0.0007(10) 0.0034(11)
C9 0.0431(14) 0.0292(11) 0.0280(11) -0.0024(9) 0.0099(10) -0.0078(10)
C10 0.0367(14) 0.0348(13) 0.0576(15) 0.0024(11) 0.0050(12) 0.0005(10)
C11 0.0318(13) 0.0538(16) 0.0589(16) 0.0057(13) 0.0054(12) 0.0007(12)
C12 0.0346(14) 0.0514(16) 0.0685(18) 0.0110(14) 0.0030(13) 0.0164(12)
C13 0.0407(15) 0.0318(13) 0.0693(18) 0.0062(12) 0.0019(13) 0.0117(11)
C14 0.0330(12) 0.0306(11) 0.0332(11) 0.0023(9) 0.0048(9) 0.0082(9)
C15 0.0372(12) 0.0298(12) 0.0326(11) 0.0013(9) 0.0050(9) 0.0075(10)
C16 0.0489(16) 0.0327(14) 0.0748(19) 0.0069(13) -0.0025(14) 0.0080(12)
C17 0.0562(18) 0.0380(14) 0.0656(18) 0.0026(13) 0.0026(14) -0.0100(13)
C18 0.0422(14) 0.0499(15) 0.0398(13) 0.0025(11) 0.0059(11) -0.0060(12)
C19 0.0331(13) 0.0469(14) 0.0346(12) -0.0004(10) 0.0027(10) 0.0065(11)
O9 0.0332(10) 0.0548(12) 0.0563(13) 0.0001(10) 0.0019(10) -0.0042(8)

loop_
_atom_type_symbol
_atom_type_description
_atom_type_scat_dispersion_real
_atom_type_scat_dispersion_imag
_atom_type_scat_source
C C 0.0033 0.0016 'International Tables Vol C Tables 4.2.6.8 and 6.1.1.4'
H H 0.0000 0.0000 'International Tables Vol C Tables 4.2.6.8 and 6.1.1.4'
N N 0.0061 0.0033 'International Tables Vol C Tables 4.2.6.8 and 6.1.1.4'
O O 0.0106 0.0060 'International Tables Vol C Tables 4.2.6.8 and 6.1.1.4'
Zn Zn 0.2839 1.4301 'International Tables Vol C Tables 4.2.6.8 and 6.1.1.4'

loop_
_geom_angle_atom_site_label_1
_geom_angle_atom_site_label_2
_geom_angle_atom_site_label_3
_geom_angle
_geom_angle_site_symmetry_1
_geom_angle_site_symmetry_3
O2 Zn1 N3 124.68(7) . .
O2 Zn1 N2 108.36(7) . .
N3 Zn1 N2 80.43(7) . .
O2 Zn1 O7 102.99(7) . 6_565
N3 Zn1 O7 105.94(7) . 6_565
N2 Zn1 O7 136.14(7) . 6_565
O2 Zn1 O8 92.71(6) . 6_565
N3 Zn1 O8 142.60(7) . 6_565
N2 Zn1 O8 88.51(6) . 6_565
O7 Zn1 O8 59.74(6) 6_565 6_565
O2 Zn1 C9 96.78(7) . 6_565
N3 Zn1 C9 129.91(7) . 6_565
N2 Zn1 C9 114.67(7) . 6_565
O7 Zn1 C9 30.23(7) 6_565 6_565
O8 Zn1 C9 29.67(7) 6_565 6_565
C7 O2 Zn1 114.11(14) . .
C8 O3 H3 109.3 . .
C9 O7 Zn1 92.40(13) . 6_566
C9 O8 Zn1 85.86(14) . 6_566
O5 N1 O6 124.25(19) . .
O5 N1 C5 117.88(19) . .
O6 N1 C5 117.87(18) . .
C19 N2 C15 119.5(2) . .
C19 N2 Zn1 126.65(15) . .
C15 N2 Zn1 113.88(15) . .
C10 N3 C14 118.98(19) . .
C10 N3 Zn1 127.21(16) . .
C14 N3 Zn1 113.81(14) . .
C6 C1 C2 120.08(18) . .
C6 C1 C7 118.05(18) . .
C2 C1 C7 121.82(19) . .
C3 C2 C1 119.11(19) . .
C3 C2 C8 118.82(18) . .
C1 C2 C8 121.80(18) . .
C4 C3 C2 120.32(19) . .
C4 C3 C9 115.81(18) . .
C2 C3 C9 123.8(2) . .
C5 C4 C3 119.34(19) . .
C5 C4 H4 120.3 . .
C3 C4 H4 120.3 . .
C4 C5 C6 121.7(2) . .
C4 C5 N1 118.93(18) . .
C6 C5 N1 119.34(18) . .
C5 C6 C1 119.27(19) . .
C5 C6 H6 120.4 . .
C1 C6 H6 120.4 . .
O1 C7 O2 124.03(19) . .
O1 C7 C1 120.03(19) . .
O2 C7 C1 115.93(19) . .
O4 C8 O3 125.7(2) . .
O4 C8 C2 122.0(2) . .
O3 C8 C2 112.3(2) . .
O8 C9 O7 121.4(2) . .
O8 C9 C3 118.6(2) . .
O7 C9 C3 119.9(2) . .
O8 C9 Zn1 64.47(12) . 6_566
O7 C9 Zn1 57.38(11) . 6_566
C3 C9 Zn1 168.95(15) . 6_566
N3 C10 C11 122.7(2) . .
N3 C10 H10 118.7 . .
C11 C10 H10 118.7 . .
C10 C11 C12 118.3(2) . .
C10 C11 H11 120.8 . .
C12 C11 H11 120.8 . .
C13 C12 C11 119.5(2) . .
C13 C12 H12 120.2 . .
C11 C12 H12 120.2 . .
C12 C13 C14 120.0(2) . .
C12 C13 H13 120.0 . .
C14 C13 H13 120.0 . .
N3 C14 C13 120.5(2) . .
N3 C14 C15 115.82(18) . .
C13 C14 C15 123.7(2) . .
N2 C15 C16 120.3(2) . .
N2 C15 C14 116.04(19) . .
C16 C15 C14 123.6(2) . .
C17 C16 C15 119.5(2) . .
C17 C16 H16 120.2 . .
C15 C16 H16 120.2 . .
C18 C17 C16 119.7(3) . .
C18 C17 H17 120.2 . .
C16 C17 H17 120.2 . .
C17 C18 C19 118.1(2) . .
C17 C18 H18 120.9 . .
C19 C18 H18 120.9 . .
N2 C19 C18 122.9(2) . .
N2 C19 H19 118.5 . .
C18 C19 H19 118.5 . .
H1W O9 H2W 112(4) . .

loop_
_geom_bond_atom_site_label_1
_geom_bond_atom_site_label_2
_geom_bond_distance
_geom_bond_site_symmetry_2
Zn1 O2 1.9651(14) .
Zn1 N3 2.0531(18) .
Zn1 N2 2.0623(18) .
Zn1 O7 2.1166(16) 6_565
Zn1 O8 2.2717(17) 6_565
Zn1 C9 2.511(2) 6_565
O1 C7 1.231(3) .
O2 C7 1.279(3) .
O3 C8 1.320(3) .
O3 H3 0.8200 .
O4 C8 1.192(3) .
O5 N1 1.222(2) .
O6 N1 1.229(2) .
O7 C9 1.265(3) .
O7 Zn1 2.1166(16) 6_566
O8 C9 1.246(3) .
O8 Zn1 2.2717(17) 6_566
N1 C5 1.475(3) .
N2 C19 1.332(3) .
N2 C15 1.342(3) .
N3 C10 1.338(3) .
N3 C14 1.354(3) .
C1 C6 1.390(3) .
C1 C2 1.406(3) .
C1 C7 1.512(3) .
C2 C3 1.402(3) .
C2 C8 1.524(3) .
C3 C4 1.390(3) .
C3 C9 1.511(3) .
C4 C5 1.375(3) .
C4 H4 0.9300 .
C5 C6 1.385(3) .
C6 H6 0.9300 .
C9 Zn1 2.511(2) 6_566
C10 C11 1.377(3) .
C10 H10 0.9300 .
C11 C12 1.377(4) .
C11 H11 0.9300 .
C12 C13 1.368(4) .
C12 H12 0.9300 .
C13 C14 1.382(3) .
C13 H13 0.9300 .
C14 C15 1.478(3) .
C15 C16 1.390(3) .
C16 C17 1.376(4) .
C16 H16 0.9300 .
C17 C18 1.370(4) .
C17 H17 0.9300 .
C18 C19 1.375(4) .
C18 H18 0.9300 .
C19 H19 0.9300 .
O9 H1W 0.78(4) .
O9 H2W 0.79(4) .

loop_
_geom_hbond_atom_site_label_D
_geom_hbond_atom_site_label_H
_geom_hbond_atom_site_label_A
_geom_hbond_distance_DH
_geom_hbond_distance_HA
_geom_hbond_distance_DA
_geom_hbond_angle_DHA
_geom_hbond_site_symmetry_A
O9 H2W O1 0.79(4) 1.97(4) 2.751(3) 168(4) 5_766
O9 H1W O3 0.78(4) 2.41(4) 3.058(3) 141(4) 2_756
O9 H1W O7 0.78(4) 2.34(4) 2.977(3) 140(4) 2_756
O3 H3 O9 0.82 1.82 2.638(3) 171.3 .

loop_
_geom_torsion_atom_site_label_1
_geom_torsion_atom_site_label_2
_geom_torsion_atom_site_label_3
_geom_torsion_atom_site_label_4
_geom_torsion
_geom_torsion_site_symmetry_1
_geom_torsion_site_symmetry_4
N3 Zn1 O2 C7 50.82(17) . .
N2 Zn1 O2 C7 141.78(14) . .
O7 Zn1 O2 C7 -69.34(15) 6_565 .
O8 Zn1 O2 C7 -128.89(15) 6_565 .
C9 Zn1 O2 C7 -99.39(15) 6_565 .
O2 Zn1 N2 C19 56.85(18) . .
N3 Zn1 N2 C19 -179.64(18) . .
O7 Zn1 N2 C19 -76.6(2) 6_565 .
O8 Zn1 N2 C19 -35.52(17) 6_565 .
C9 Zn1 N2 C19 -49.97(19) 6_565 .
O2 Zn1 N2 C15 -121.88(14) . .
N3 Zn1 N2 C15 1.63(15) . .
O7 Zn1 N2 C15 104.72(16) 6_565 .
O8 Zn1 N2 C15 145.76(15) 6_565 .
C9 Zn1 N2 C15 131.31(14) 6_565 .
O2 Zn1 N3 C10 -75.8(2) . .
N2 Zn1 N3 C10 178.5(2) . .
O7 Zn1 N3 C10 43.0(2) 6_565 .
O8 Zn1 N3 C10 103.8(2) 6_565 .
C9 Zn1 N3 C10 64.2(2) 6_565 .
O2 Zn1 N3 C14 104.45(15) . .
N2 Zn1 N3 C14 -1.33(15) . .
O7 Zn1 N3 C14 -136.74(15) 6_565 .
O8 Zn1 N3 C14 -76.03(18) 6_565 .
C9 Zn1 N3 C14 -115.57(15) 6_565 .
C6 C1 C2 C3 -2.3(3) . .
C7 C1 C2 C3 175.05(18) . .
C6 C1 C2 C8 -176.28(19) . .
C7 C1 C2 C8 1.1(3) . .
C1 C2 C3 C4 -1.2(3) . .
C8 C2 C3 C4 172.9(2) . .
C1 C2 C3 C9 176.71(18) . .
C8 C2 C3 C9 -9.1(3) . .
C2 C3 C4 C5 3.8(3) . .
C9 C3 C4 C5 -174.33(19) . .
C3 C4 C5 C6 -2.8(3) . .
C3 C4 C5 N1 178.32(18) . .
O5 N1 C5 C4 1.2(3) . .
O6 N1 C5 C4 -178.64(19) . .
O5 N1 C5 C6 -177.63(19) . .
O6 N1 C5 C6 2.5(3) . .
C4 C5 C6 C1 -0.7(3) . .
N1 C5 C6 C1 178.16(18) . .
C2 C1 C6 C5 3.2(3) . .
C7 C1 C6 C5 -174.19(18) . .
Zn1 O2 C7 O1 -8.4(3) . .
Zn1 O2 C7 C1 170.19(13) . .
C6 C1 C7 O1 174.6(2) . .
C2 C1 C7 O1 -2.8(3) . .
C6 C1 C7 O2 -4.1(3) . .
C2 C1 C7 O2 178.47(18) . .
C3 C2 C8 O4 -77.3(3) . .
C1 C2 C8 O4 96.7(3) . .
C3 C2 C8 O3 100.3(2) . .
C1 C2 C8 O3 -85.6(2) . .
Zn1 O8 C9 O7 -7.7(2) 6_566 .
Zn1 O8 C9 C3 168.08(17) 6_566 .
Zn1 O7 C9 O8 8.2(2) 6_566 .
Zn1 O7 C9 C3 -167.47(17) 6_566 .
C4 C3 C9 O8 -21.7(3) . .
C2 C3 C9 O8 160.3(2) . .
C4 C3 C9 O7 154.1(2) . .
C2 C3 C9 O7 -23.9(3) . .
C4 C3 C9 Zn1 81.8(9) . 6_566
C2 C3 C9 Zn1 -96.3(9) . 6_566
C14 N3 C10 C11 0.1(4) . .
Zn1 N3 C10 C11 -179.63(19) . .
N3 C10 C11 C12 -0.3(4) . .
C10 C11 C12 C13 -0.3(4) . .
C11 C12 C13 C14 1.0(4) . .
C10 N3 C14 C13 0.5(3) . .
Zn1 N3 C14 C13 -179.65(18) . .
C10 N3 C14 C15 -179.0(2) . .
Zn1 N3 C14 C15 0.9(2) . .
C12 C13 C14 N3 -1.1(4) . .
C12 C13 C14 C15 178.3(2) . .
C19 N2 C15 C16 -0.7(3) . .
Zn1 N2 C15 C16 178.13(19) . .
C19 N2 C15 C14 179.51(18) . .
Zn1 N2 C15 C14 -1.7(2) . .
N3 C14 C15 N2 0.6(3) . .
C13 C14 C15 N2 -178.9(2) . .
N3 C14 C15 C16 -179.2(2) . .
C13 C14 C15 C16 1.3(4) . .
N2 C15 C16 C17 1.1(4) . .
C14 C15 C16 C17 -179.1(2) . .
C15 C16 C17 C18 -1.1(4) . .
C16 C17 C18 C19 0.6(4) . .
C15 N2 C19 C18 0.2(3) . .
Zn1 N2 C19 C18 -178.43(17) . .
C17 C18 C19 N2 -0.2(4) . .
